data_1555682
loop_
_publ_author_name
'Bender, Trandon A.'
'Dabrowski, Jennifer A.'
'Zhong, Hongyu'
'Gagn\'e, Michel R'

_publ_section_title
;
 Diastereoselective B(C6F5)3-Catalyzed Reductive Carbocyclization of
 Unsaturated Carbohydrates.
;
_journal_issue 16
_journal_name_full 'Organic letters'
_journal_page_first 4120
_journal_page_last 4123
_journal_paper_doi 10.1021/acs.orglett.6b02050
_journal_volume 18
_journal_year 2016
_chemical_absolute_configuration syn
_chemical_formula_moiety 'C13 H17 Br O3'
_chemical_formula_sum 'C13 H17 Br O3'
_chemical_formula_weight 301.17
_space_group_crystal_system monoclinic
_space_group_IT_number 4
_space_group_name_Hall 'P 2yb'
_space_group_name_H-M_alt 'P 1 21 1'
_atom_sites_solution_hydrogens geom
_audit_creation_date 2015-12-17
_audit_creation_method
;
Olex2 1.2
(compiled 2015.09.30 svn.r3233 for OlexSys, GUI svn.r5103)
;
_cell_angle_alpha 90
_cell_angle_beta 94.9040(10)
_cell_angle_gamma 90
_cell_formula_units_Z 2
_cell_length_a 5.8040(2)
_cell_length_b 7.1933(2)
_cell_length_c 15.2241(5)
_cell_measurement_reflns_used 8580
_cell_measurement_temperature 100.15
_cell_measurement_theta_max 70.00
_cell_measurement_theta_min 2.91
_cell_volume 633.28(3)
_computing_cell_refinement 'SAINT v8.34A (Bruker, 2013)'
_computing_data_reduction 'SAINT v8.34A (Bruker, 2013)'
_computing_molecular_graphics 'Olex2 (Dolomanov et al., 2009)'
_computing_publication_material 'Olex2 (Dolomanov et al., 2009)'
_computing_structure_refinement 'ShelXL (Sheldrick, 2015)'
_computing_structure_solution 'SIR97 (Burla et al., 2007)'
_diffrn_ambient_temperature 100.15
_diffrn_measured_fraction_theta_full 1.000
_diffrn_measured_fraction_theta_max 0.999
_diffrn_measurement_device_type 'Bruker APEX-II CCD'
_diffrn_measurement_method '\f and \w scans'
_diffrn_radiation_type CuK\a
_diffrn_radiation_wavelength 1.54178
_diffrn_reflns_av_R_equivalents 0.0235
_diffrn_reflns_av_unetI/netI 0.0228
_diffrn_reflns_Laue_measured_fraction_full 1.000
_diffrn_reflns_Laue_measured_fraction_max 0.999
_diffrn_reflns_limit_h_max 7
_diffrn_reflns_limit_h_min -7
_diffrn_reflns_limit_k_max 8
_diffrn_reflns_limit_k_min -8
_diffrn_reflns_limit_l_max 18
_diffrn_reflns_limit_l_min -18
_diffrn_reflns_number 10189
_diffrn_reflns_point_group_measured_fraction_full 0.996
_diffrn_reflns_point_group_measured_fraction_max 0.993
_diffrn_reflns_theta_full 67.679
_diffrn_reflns_theta_max 69.990
_diffrn_reflns_theta_min 2.913
_diffrn_standards_number 0
_exptl_absorpt_coefficient_mu 4.387
_exptl_absorpt_correction_T_max 0.8936
_exptl_absorpt_correction_T_min 0.4694
_exptl_absorpt_correction_type numerical
_exptl_absorpt_process_details
;
SADABS-2014/5 (Bruker,2014/5) was used for absorption correction.
wR2(int) was 0.0545 before and 0.0449 after correction.
The Ratio of minimum to maximum transmission is 0.5253.
The \l/2 correction factor is 0.00150.
;
_exptl_crystal_colour colourless
_exptl_crystal_colour_primary colourless
_exptl_crystal_density_diffrn 1.579
_exptl_crystal_description plate
_exptl_crystal_F_000 308
_exptl_crystal_recrystallization_method 'DCM/MeOH, room temperature, slow evaporation'
_exptl_crystal_size_max 0.27
_exptl_crystal_size_mid 0.16
_exptl_crystal_size_min 0.03
_refine_diff_density_max 0.357
_refine_diff_density_min -0.571
_refine_diff_density_rms 0.061
_refine_ls_abs_structure_details
;
 Flack x determined using 1063 quotients [(I+)-(I-)]/[(I+)+(I-)]
 (Parsons, Flack and Wagner, Acta Cryst. B69 (2013) 249-259).
;
_refine_ls_abs_structure_Flack 0.032(7)
_refine_ls_extinction_method none
_refine_ls_goodness_of_fit_ref 1.113
_refine_ls_hydrogen_treatment constr
_refine_ls_matrix_type full
_refine_ls_number_parameters 155
_refine_ls_number_reflns 2389
_refine_ls_number_restraints 1
_refine_ls_restrained_S_all 1.113
_refine_ls_R_factor_all 0.0207
_refine_ls_R_factor_gt 0.0206
_refine_ls_shift/su_max 0.000
_refine_ls_shift/su_mean 0.000
_refine_ls_structure_factor_coef Fsqd
_refine_ls_weighting_details 'w=1/[\s^2^(Fo^2^)+(0.0257P)^2^+0.3486P] where P=(Fo^2^+2Fc^2^)/3'
_refine_ls_weighting_scheme calc
_refine_ls_wR_factor_gt 0.0523
_refine_ls_wR_factor_ref 0.0524
_reflns_Friedel_coverage 0.829
_reflns_Friedel_fraction_full 0.991
_reflns_Friedel_fraction_max 0.985
_reflns_number_gt 2376
_reflns_number_total 2389
_reflns_threshold_expression 'I > 2\s(I)'
_cod_data_source_file ol6b02050_si_002.cif
_cod_data_source_block x1506009
_cod_database_code 1555682
_shelx_space_group_comment
;
The symmetry employed for this shelxl refinement is uniquely defined
by the following loop, which should always be used as a source of
symmetry information in preference to the above space-group names.
They are only intended as comments.
;
_shelx_estimated_absorpt_t_max 0.880
_shelx_estimated_absorpt_t_min 0.384
_olex2_refinement_description
;
1. Fixed Uiso
 At 1.2 times of:
  All C(H) groups, All C(H,H) groups
 At 1.5 times of:
  All C(H,H,H) groups, All O(H) groups
2.a Ternary CH refined with riding coordinates:
 C4(H4), C5(H5), C6(H6)
2.b Secondary CH2 refined with riding coordinates:
 C7(H7A,H7B)
2.c Aromatic/amide H refined with riding coordinates:
 C1(H1), C2(H2), C9(H9), C10(H10), C12(H12), C13(H13)
2.d Tetrahedral OH refined with riding coordinates:
 O2(H2A), O1(H1A), O3(H3)
2.e Idealised Me refined as rotating group:
 C3(H3A,H3B,H3C)
;
_shelx_shelxl_version_number 2014/7
_olex2_submission_special_instructions 'No special instructions were received'

loop_
_space_group_symop_operation_xyz
'x, y, z'
'-x, y+1/2, -z'

loop_
_atom_site_label
_atom_site_type_symbol
_atom_site_fract_x
_atom_site_fract_y
_atom_site_fract_z
_atom_site_U_iso_or_equiv
_atom_site_adp_type
_atom_site_occupancy
_atom_site_site_symmetry_order
_atom_site_calc_flag
_atom_site_refinement_flags_posn
C1 C 0.5354(5) 0.4146(4) 0.1611(2) 0.0136(6) Uani 1 1 d .
H1 H 0.4212 0.5094 0.1593 0.016 Uiso 1 1 calc R
C2 C 0.5751(5) 0.3239(6) 0.23695(19) 0.0126(7) Uani 1 1 d .
H2 H 0.6929 0.2318 0.2414 0.015 Uiso 1 1 calc R
C4 C 0.4430(6) 0.3597(5) 0.3162(2) 0.0137(6) Uani 1 1 d .
H4 H 0.3481 0.4742 0.3038 0.016 Uiso 1 1 calc R
C3 C 0.2748(6) 0.1992(5) 0.3312(2) 0.0184(7) Uani 1 1 d .
H3A H 0.1590 0.1903 0.2806 0.028 Uiso 1 1 calc GR
H3B H 0.1973 0.2231 0.3848 0.028 Uiso 1 1 calc GR
H3C H 0.3611 0.0822 0.3377 0.028 Uiso 1 1 calc GR
C5 C 0.6023(6) 0.3963(5) 0.4002(2) 0.0167(7) Uani 1 1 d .
H5 H 0.5036 0.4355 0.4477 0.020 Uiso 1 1 calc R
C6 C 0.7801(6) 0.5489(5) 0.3895(2) 0.0202(7) Uani 1 1 d .
H6 H 0.8714 0.5181 0.3386 0.024 Uiso 1 1 calc R
C7 C 0.6697(7) 0.7357(5) 0.3749(2) 0.0253(8) Uani 1 1 d .
H7A H 0.5790 0.7376 0.3168 0.030 Uiso 1 1 calc R
H7B H 0.5623 0.7588 0.4208 0.030 Uiso 1 1 calc R
C8 C 0.6498(5) 0.3837(5) 0.0798(2) 0.0127(6) Uani 1 1 d .
C9 C 0.8679(4) 0.3005(8) 0.07817(17) 0.0137(5) Uani 1 1 d .
H9 H 0.9496 0.2634 0.1321 0.016 Uiso 1 1 calc R
C10 C 0.9666(5) 0.2712(4) -0.0003(2) 0.0130(7) Uani 1 1 d .
H10 H 1.1126 0.2117 -0.0007 0.016 Uiso 1 1 calc R
C11 C 0.8483(5) 0.3305(5) -0.07873(19) 0.0127(7) Uani 1 1 d .
C12 C 0.6330(5) 0.4148(4) -0.0802(2) 0.0136(6) Uani 1 1 d .
H12 H 0.5529 0.4525 -0.1343 0.016 Uiso 1 1 calc R
C13 C 0.5375(5) 0.4425(4) -0.0007(2) 0.0128(6) Uani 1 1 d .
H13 H 0.3920 0.5031 -0.0008 0.015 Uiso 1 1 calc R
Br1 Br 0.98520(5) 0.29985(7) -0.18711(2) 0.01767(11) Uani 1 1 d .
O2 O 0.9312(5) 0.5560(6) 0.46838(19) 0.0406(8) Uani 1 1 d .
H2A H 0.9751 0.4479 0.4825 0.061 Uiso 1 1 calc R
O1 O 0.7200(5) 0.2292(4) 0.42835(19) 0.0311(7) Uani 1 1 d .
H1A H 0.6801 0.1979 0.4780 0.047 Uiso 1 1 calc R
O3 O 0.8402(6) 0.8789(5) 0.3779(2) 0.0502(10) Uani 1 1 d .
H3 H 0.9359 0.8559 0.3409 0.075 Uiso 1 1 calc R

loop_
_atom_site_aniso_label
_atom_site_aniso_U_11
_atom_site_aniso_U_22
_atom_site_aniso_U_33
_atom_site_aniso_U_23
_atom_site_aniso_U_13
_atom_site_aniso_U_12
C1 0.0131(14) 0.0124(16) 0.0154(15) 0.0002(12) 0.0014(11) -0.0006(12)
C2 0.0125(12) 0.011(2) 0.0138(12) -0.0012(13) -0.0007(10) 0.0001(13)
C4 0.0141(14) 0.0137(16) 0.0128(15) 0.0007(10) -0.0006(11) 0.0024(11)
C3 0.0162(16) 0.0186(18) 0.0201(16) 0.0023(13) -0.0011(13) -0.0035(14)
C5 0.0172(16) 0.0212(18) 0.0116(16) 0.0012(13) 0.0016(13) -0.0013(14)
C6 0.0178(16) 0.032(2) 0.0116(15) -0.0060(14) 0.0028(12) -0.0055(14)
C7 0.0300(19) 0.0257(19) 0.0212(17) -0.0108(13) 0.0082(14) -0.0120(15)
C8 0.0117(14) 0.0102(13) 0.0159(15) -0.0010(12) 0.0007(12) -0.0027(12)
C9 0.0140(12) 0.0123(12) 0.0140(12) 0.007(2) -0.0027(9) -0.003(2)
C10 0.0122(12) 0.005(2) 0.0215(14) -0.0006(12) 0.0012(10) 0.0002(11)
C11 0.0161(13) 0.010(2) 0.0127(13) -0.0008(12) 0.0056(10) -0.0026(12)
C12 0.0155(14) 0.0127(16) 0.0125(15) 0.0004(12) -0.0001(11) -0.0009(12)
C13 0.0111(14) 0.0107(14) 0.0164(15) 0.0021(11) 0.0005(11) -0.0011(12)
Br1 0.01916(15) 0.02029(16) 0.01439(15) -0.00045(18) 0.00622(10) 0.00103(18)
O2 0.0251(14) 0.077(2) 0.0190(13) -0.0172(14) -0.0041(10) -0.0155(15)
O1 0.0195(13) 0.0442(17) 0.0293(14) 0.0251(12) -0.0001(11) 0.0035(11)
O3 0.053(2) 0.052(2) 0.051(2) -0.0325(16) 0.0344(17) -0.0369(17)

loop_
_atom_type_symbol
_atom_type_description
_atom_type_scat_dispersion_real
_atom_type_scat_dispersion_imag
_atom_type_scat_source
C C 0.0181 0.0091 'International Tables Vol C Tables 4.2.6.8 and 6.1.1.4'
H H 0.0000 0.0000 'International Tables Vol C Tables 4.2.6.8 and 6.1.1.4'
Br Br -0.6763 1.2805 'International Tables Vol C Tables 4.2.6.8 and 6.1.1.4'
O O 0.0492 0.0322 'International Tables Vol C Tables 4.2.6.8 and 6.1.1.4'

loop_
_geom_angle_atom_site_label_1
_geom_angle_atom_site_label_2
_geom_angle_atom_site_label_3
_geom_angle
C2 C1 H1 116.6
C2 C1 C8 126.9(3)
C8 C1 H1 116.6
C1 C2 H2 118.3
C1 C2 C4 123.4(3)
C4 C2 H2 118.3
C2 C4 H4 107.4
C2 C4 C3 111.3(3)
C2 C4 C5 112.6(3)
C3 C4 H4 107.4
C5 C4 H4 107.4
C5 C4 C3 110.4(3)
C4 C3 H3A 109.5
C4 C3 H3B 109.5
C4 C3 H3C 109.5
H3A C3 H3B 109.5
H3A C3 H3C 109.5
H3B C3 H3C 109.5
C4 C5 H5 108.0
C6 C5 C4 113.5(3)
C6 C5 H5 108.0
O1 C5 C4 110.1(3)
O1 C5 H5 108.0
O1 C5 C6 109.1(3)
C5 C6 H6 109.4
C7 C6 C5 112.1(3)
C7 C6 H6 109.4
O2 C6 C5 108.0(3)
O2 C6 H6 109.4
O2 C6 C7 108.5(3)
C6 C7 H7A 109.5
C6 C7 H7B 109.5
H7A C7 H7B 108.1
O3 C7 C6 110.9(3)
O3 C7 H7A 109.5
O3 C7 H7B 109.5
C9 C8 C1 123.5(3)
C9 C8 C13 117.8(3)
C13 C8 C1 118.7(3)
C8 C9 H9 119.3
C10 C9 C8 121.4(3)
C10 C9 H9 119.3
C9 C10 H10 120.5
C9 C10 C11 118.9(3)
C11 C10 H10 120.5
C10 C11 Br1 119.7(2)
C12 C11 C10 121.7(3)
C12 C11 Br1 118.6(2)
C11 C12 H12 120.8
C11 C12 C13 118.4(3)
C13 C12 H12 120.8
C8 C13 H13 119.1
C12 C13 C8 121.8(3)
C12 C13 H13 119.1
C6 O2 H2A 109.5
C5 O1 H1A 109.5
C7 O3 H3 109.5

loop_
_geom_bond_atom_site_label_1
_geom_bond_atom_site_label_2
_geom_bond_distance
C1 H1 0.9500
C1 C2 1.329(5)
C1 C8 1.471(5)
C2 H2 0.9500
C2 C4 1.507(4)
C4 H4 1.0000
C4 C3 1.541(5)
C4 C5 1.535(4)
C3 H3A 0.9800
C3 H3B 0.9800
C3 H3C 0.9800
C5 H5 1.0000
C5 C6 1.525(5)
C5 O1 1.430(4)
C6 H6 1.0000
C6 C7 1.497(6)
C6 O2 1.426(4)
C7 H7A 0.9900
C7 H7B 0.9900
C7 O3 1.426(4)
C8 C9 1.402(5)
C8 C13 1.403(4)
C9 H9 0.9500
C9 C10 1.385(4)
C10 H10 0.9500
C10 C11 1.392(5)
C11 C12 1.387(4)
C11 Br1 1.904(3)
C12 H12 0.9500
C12 C13 1.388(5)
C13 H13 0.9500
O2 H2A 0.8400
O1 H1A 0.8400
O3 H3 0.8400

loop_
_geom_torsion_atom_site_label_1
_geom_torsion_atom_site_label_2
_geom_torsion_atom_site_label_3
_geom_torsion_atom_site_label_4
_geom_torsion
C1 C2 C4 C3 107.3(4)
C1 C2 C4 C5 -128.1(3)
C1 C8 C9 C10 178.8(3)
C1 C8 C13 C12 -178.8(3)
C2 C1 C8 C9 -22.7(6)
C2 C1 C8 C13 158.2(3)
C2 C4 C5 C6 52.8(4)
C2 C4 C5 O1 -69.8(4)
C4 C5 C6 C7 66.4(4)
C4 C5 C6 O2 -174.1(3)
C3 C4 C5 C6 177.9(3)
C3 C4 C5 O1 55.3(4)
C5 C6 C7 O3 171.5(3)
C8 C1 C2 C4 -177.5(3)
C8 C9 C10 C11 1.7(6)
C9 C8 C13 C12 2.1(5)
C9 C10 C11 C12 -1.2(5)
C9 C10 C11 Br1 177.8(3)
C10 C11 C12 C13 1.1(5)
C11 C12 C13 C8 -1.6(5)
C13 C8 C9 C10 -2.2(6)
Br1 C11 C12 C13 -177.8(2)
O2 C6 C7 O3 52.4(4)
O1 C5 C6 C7 -170.4(3)
O1 C5 C6 O2 -50.9(4)
